data_2236213
loop_
_publ_author_name
'Okuda, Kensuke'
'Hirota, Takashi'
'Nishina, Yuta'
'Ishida, Hiroyuki'

_publ_section_title
;
 3-(2-Oxo-2,3,4,5-tetrahydrofuran-3-yl)-1-benzofuran-2-carbonitrile
;
_journal_coeditor_code GG2098
_journal_issue 9
_journal_name_full 'Acta Crystallographica Section E'
_journal_page_first o2819
_journal_paper_doi 10.1107/S1600536812036835
_journal_volume 68
_journal_year 2012
_chemical_formula_iupac 'C13 H9 N O3'
_chemical_formula_moiety 'C13 H9 N O3'
_chemical_formula_sum 'C13 H9 N O3'
_chemical_formula_weight 227.22
_chemical_name_systematic
;
3-(2-Oxo-2,3,4,5-tetrahydrofuran-3-yl)-1-benzofuran-2-carbonitrile
;
_space_group_IT_number 2
_symmetry_cell_setting triclinic
_symmetry_space_group_name_Hall '-P 1'
_symmetry_space_group_name_H-M 'P -1'
_atom_sites_solution_hydrogens geom
_atom_sites_solution_primary direct
_atom_sites_solution_secondary difmap
_cell_angle_alpha 82.634(4)
_cell_angle_beta 82.532(5)
_cell_angle_gamma 80.371(4)
_cell_formula_units_Z 4
_cell_length_a 5.2724(7)
_cell_length_b 10.7340(16)
_cell_length_c 19.176(3)
_cell_measurement_reflns_used 12779
_cell_measurement_temperature 180.0(10)
_cell_measurement_theta_max 30.1
_cell_measurement_theta_min 3.1
_cell_volume 1054.6(3)
_computing_cell_refinement 'PROCESS-AUTO (Rigaku/MSC, 2004)'
_computing_data_collection 'PROCESS-AUTO (Rigaku/MSC, 2004)'
_computing_data_reduction 'CrystalStructure (Rigaku/MSC, 2004)'
_computing_molecular_graphics 'ORTEP-3 (Farrugia, 1997)'
_computing_publication_material 'SHELXL97 (Sheldrick, 2008) and PLATON (Spek, 2009)'
_computing_structure_refinement 'SHELXL97 (Sheldrick, 2008)'
_computing_structure_solution 'SHELXS97 (Sheldrick, 2008)'
_diffrn_ambient_temperature 180(2)
_diffrn_detector_area_resol_mean 10.00
_diffrn_measured_fraction_theta_full 0.995
_diffrn_measured_fraction_theta_max 0.995
_diffrn_measurement_device_type 'Rigaku R-AXIS RAPIDII'
_diffrn_measurement_method \w
_diffrn_radiation_type 'Mo K\a'
_diffrn_radiation_wavelength 0.71075
_diffrn_reflns_av_R_equivalents 0.0412
_diffrn_reflns_av_sigmaI/netI 0.0406
_diffrn_reflns_limit_h_max 7
_diffrn_reflns_limit_h_min -7
_diffrn_reflns_limit_k_max 15
_diffrn_reflns_limit_k_min -15
_diffrn_reflns_limit_l_max 25
_diffrn_reflns_limit_l_min -26
_diffrn_reflns_number 16333
_diffrn_reflns_theta_full 29.99
_diffrn_reflns_theta_max 29.99
_diffrn_reflns_theta_min 3.05
_exptl_absorpt_coefficient_mu 0.103
_exptl_absorpt_correction_T_max 0.990
_exptl_absorpt_correction_T_min 0.974
_exptl_absorpt_correction_type numerical
_exptl_absorpt_process_details
;
(NUMABS; Higashi, 1999)
;
_exptl_crystal_colour colourless
_exptl_crystal_density_diffrn 1.431
_exptl_crystal_density_method 'not measured'
_exptl_crystal_description block
_exptl_crystal_F_000 472.00
_exptl_crystal_size_max 0.36
_exptl_crystal_size_mid 0.10
_exptl_crystal_size_min 0.10
_refine_diff_density_max 0.324
_refine_diff_density_min -0.274
_refine_ls_extinction_method none
_refine_ls_goodness_of_fit_ref 1.105
_refine_ls_hydrogen_treatment constr
_refine_ls_matrix_type full
_refine_ls_number_parameters 307
_refine_ls_number_reflns 6117
_refine_ls_number_restraints 0
_refine_ls_restrained_S_all 1.105
_refine_ls_R_factor_all 0.0668
_refine_ls_R_factor_gt 0.0467
_refine_ls_shift/su_max 0.000
_refine_ls_shift/su_mean 0.000
_refine_ls_structure_factor_coef Fsqd
_refine_ls_weighting_details 'calc w=1/[\s^2^(Fo^2^)+(0.0663P)^2^+0.0901P] where P=(Fo^2^+2Fc^2^)/3'
_refine_ls_weighting_scheme calc
_refine_ls_wR_factor_gt 0.1234
_refine_ls_wR_factor_ref 0.1331
_reflns_number_gt 4415
_reflns_number_total 6117
_reflns_threshold_expression I>2sigma(I)
_cod_data_source_file gg2098.cif
_cod_data_source_block I
_cod_database_code 2236213
_cod_database_fobs_code 2236213

loop_
_symmetry_equiv_pos_site_id
_symmetry_equiv_pos_as_xyz
1 +X,+Y,+Z
2 -X,-Y,-Z

loop_
_atom_site_type_symbol
_atom_site_label
_atom_site_fract_x
_atom_site_fract_y
_atom_site_fract_z
_atom_site_U_iso_or_equiv
_atom_site_adp_type
_atom_site_calc_flag
_atom_site_refinement_flags
_atom_site_occupancy
_atom_site_symmetry_multiplicity
O O1 0.58378(18) 0.34215(9) 0.03832(5) 0.0323(2) Uani d . 1 1
O O2 0.69558(19) 0.15370(9) 0.32831(5) 0.0361(2) Uani d . 1 1
O O3 0.81903(19) 0.32278(10) 0.26050(5) 0.0379(2) Uani d . 1 1
O O4 0.73089(18) 0.58516(9) 0.45824(5) 0.0324(2) Uani d . 1 1
O O5 0.60788(19) 0.78752(9) 0.16810(5) 0.0356(2) Uani d . 1 1
O O6 0.8676(2) 0.82575(9) 0.24258(5) 0.0380(2) Uani d . 1 1
N N1 0.0379(3) 0.50838(13) 0.11992(7) 0.0445(3) Uani d . 1 1
N N2 1.2131(2) 0.39902(12) 0.36460(6) 0.0394(3) Uani d . 1 1
C C1 0.4424(2) 0.34060(12) 0.10448(7) 0.0295(3) Uani d . 1 1
C C2 0.5470(2) 0.24973(11) 0.15304(7) 0.0266(2) Uani d . 1 1
C C3 0.7757(2) 0.18596(11) 0.11503(6) 0.0265(3) Uani d . 1 1
C C4 0.9699(3) 0.08551(12) 0.13326(7) 0.0294(3) Uani d . 1 1
H H4 0.9624 0.0405 0.1793 0.035 Uiso calc R 1 1
C C5 1.1724(3) 0.05397(13) 0.08222(7) 0.0353(3) Uani d . 1 1
H H5 1.3072 -0.0133 0.0936 0.042 Uiso calc R 1 1
C C6 1.1836(3) 0.11914(14) 0.01379(8) 0.0378(3) Uani d . 1 1
H H6 1.3263 0.0951 -0.0199 0.045 Uiso calc R 1 1
C C7 0.9925(3) 0.21716(13) -0.00570(7) 0.0347(3) Uani d . 1 1
H H7 0.9987 0.2614 -0.0519 0.042 Uiso calc R 1 1
C C8 0.7911(3) 0.24714(12) 0.04626(7) 0.0290(3) Uani d . 1 1
C C9 0.2170(3) 0.43326(13) 0.11173(7) 0.0333(3) Uani d . 1 1
C C10 0.4607(2) 0.22821(11) 0.23048(6) 0.0263(2) Uani d . 1 1
H H10 0.3051 0.2922 0.2424 0.032 Uiso calc R 1 1
C C11 0.6764(2) 0.24452(12) 0.27295(7) 0.0286(3) Uani d . 1 1
C C12 0.4900(3) 0.07752(15) 0.33328(8) 0.0404(3) Uani d . 1 1
H H12A 0.3455 0.1071 0.3686 0.048 Uiso calc R 1 1
H H12B 0.5549 -0.0130 0.3473 0.048 Uiso calc R 1 1
C C13 0.4013(3) 0.09468(12) 0.26003(7) 0.0315(3) Uani d . 1 1
H H13A 0.2141 0.0906 0.2626 0.038 Uiso calc R 1 1
H H13B 0.4994 0.0293 0.2307 0.038 Uiso calc R 1 1
C C14 0.8037(2) 0.56118(12) 0.38884(7) 0.0283(3) Uani d . 1 1
C C15 0.6447(2) 0.63010(11) 0.34307(7) 0.0261(2) Uani d . 1 1
C C16 0.4503(2) 0.70580(11) 0.38674(7) 0.0271(3) Uani d . 1 1
C C17 0.2297(3) 0.79571(12) 0.37446(7) 0.0327(3) Uani d . 1 1
H H17 0.1802 0.8192 0.3281 0.039 Uiso calc R 1 1
C C18 0.0872(3) 0.84879(14) 0.43205(8) 0.0386(3) Uani d . 1 1
H H18 -0.0630 0.9094 0.4249 0.046 Uiso calc R 1 1
C C19 0.1582(3) 0.81571(15) 0.50069(8) 0.0405(3) Uani d . 1 1
H H19 0.0557 0.8549 0.5388 0.049 Uiso calc R 1 1
C C20 0.3731(3) 0.72762(14) 0.51429(7) 0.0366(3) Uani d . 1 1
H H20 0.4220 0.7043 0.5607 0.044 Uiso calc R 1 1
C C21 0.5136(3) 0.67511(12) 0.45587(7) 0.0301(3) Uani d . 1 1
C C22 1.0308(3) 0.47067(13) 0.37642(7) 0.0306(3) Uani d . 1 1
C C23 0.6739(2) 0.62988(11) 0.26448(6) 0.0264(3) Uani d . 1 1
H H23 0.8214 0.5626 0.2511 0.032 Uiso calc R 1 1
C C24 0.7321(2) 0.75716(12) 0.22642(7) 0.0284(3) Uani d . 1 1
C C25 0.4614(3) 0.68768(14) 0.15984(7) 0.0342(3) Uani d . 1 1
H H25A 0.5536 0.6343 0.1232 0.041 Uiso calc R 1 1
H H25B 0.2881 0.7249 0.1459 0.041 Uiso calc R 1 1
C C26 0.4373(3) 0.60905(13) 0.23163(7) 0.0315(3) Uani d . 1 1
H H26A 0.4425 0.5181 0.2264 0.038 Uiso calc R 1 1
H H26B 0.2748 0.6398 0.2606 0.038 Uiso calc R 1 1

loop_
_atom_site_aniso_label
_atom_site_aniso_U_11
_atom_site_aniso_U_22
_atom_site_aniso_U_33
_atom_site_aniso_U_12
_atom_site_aniso_U_13
_atom_site_aniso_U_23
O1 0.0354(5) 0.0305(5) 0.0270(5) 0.0052(4) -0.0027(4) -0.0016(4)
O2 0.0398(5) 0.0368(5) 0.0322(5) -0.0040(4) -0.0094(4) -0.0020(4)
O3 0.0365(5) 0.0360(5) 0.0432(6) -0.0076(4) -0.0034(4) -0.0105(4)
O4 0.0361(5) 0.0327(5) 0.0255(5) 0.0058(4) -0.0050(4) -0.0055(4)
O5 0.0406(5) 0.0344(5) 0.0303(5) -0.0024(4) -0.0094(4) 0.0032(4)
O6 0.0402(6) 0.0323(5) 0.0423(6) -0.0081(4) -0.0082(4) 0.0003(4)
N1 0.0423(7) 0.0399(7) 0.0425(7) 0.0112(6) 0.0003(5) 0.0002(5)
N2 0.0389(6) 0.0426(7) 0.0328(6) 0.0092(5) -0.0057(5) -0.0081(5)
C1 0.0299(6) 0.0269(6) 0.0299(6) 0.0020(5) -0.0016(5) -0.0057(5)
C2 0.0269(6) 0.0231(5) 0.0292(6) 0.0005(4) -0.0022(5) -0.0073(5)
C3 0.0281(6) 0.0239(6) 0.0270(6) -0.0001(5) -0.0010(5) -0.0075(5)
C4 0.0320(6) 0.0252(6) 0.0293(6) 0.0015(5) -0.0028(5) -0.0047(5)
C5 0.0337(7) 0.0308(7) 0.0371(7) 0.0066(5) -0.0001(5) -0.0069(5)
C6 0.0365(7) 0.0383(7) 0.0343(7) 0.0034(6) 0.0047(6) -0.0091(6)
C7 0.0387(7) 0.0351(7) 0.0271(6) 0.0003(6) 0.0017(5) -0.0050(5)
C8 0.0309(6) 0.0257(6) 0.0290(6) 0.0018(5) -0.0035(5) -0.0053(5)
C9 0.0350(7) 0.0307(6) 0.0314(7) 0.0020(5) -0.0031(5) -0.0028(5)
C10 0.0249(6) 0.0252(6) 0.0270(6) 0.0022(4) -0.0008(4) -0.0062(5)
C11 0.0299(6) 0.0264(6) 0.0283(6) 0.0027(5) -0.0007(5) -0.0098(5)
C12 0.0474(9) 0.0386(8) 0.0351(8) -0.0102(6) -0.0044(6) 0.0007(6)
C13 0.0311(7) 0.0292(6) 0.0336(7) -0.0038(5) -0.0019(5) -0.0044(5)
C14 0.0312(6) 0.0261(6) 0.0266(6) 0.0006(5) -0.0035(5) -0.0051(5)
C15 0.0275(6) 0.0216(5) 0.0282(6) -0.0008(4) -0.0021(5) -0.0041(4)
C16 0.0299(6) 0.0237(6) 0.0274(6) -0.0018(5) -0.0029(5) -0.0051(5)
C17 0.0328(7) 0.0280(6) 0.0367(7) 0.0015(5) -0.0064(5) -0.0062(5)
C18 0.0334(7) 0.0335(7) 0.0468(8) 0.0076(6) -0.0049(6) -0.0121(6)
C19 0.0416(8) 0.0401(8) 0.0377(8) 0.0027(6) 0.0027(6) -0.0153(6)
C20 0.0417(8) 0.0384(7) 0.0279(6) 0.0009(6) -0.0017(5) -0.0084(5)
C21 0.0318(7) 0.0274(6) 0.0299(6) 0.0006(5) -0.0029(5) -0.0055(5)
C22 0.0334(7) 0.0307(6) 0.0261(6) 0.0006(5) -0.0044(5) -0.0037(5)
C23 0.0296(6) 0.0234(6) 0.0249(6) 0.0021(5) -0.0039(5) -0.0045(4)
C24 0.0275(6) 0.0278(6) 0.0272(6) 0.0021(5) -0.0019(5) -0.0024(5)
C25 0.0338(7) 0.0381(7) 0.0311(7) -0.0014(6) -0.0080(5) -0.0063(6)
C26 0.0354(7) 0.0293(6) 0.0307(7) -0.0038(5) -0.0056(5) -0.0060(5)

loop_
_atom_type_symbol
_atom_type_description
_atom_type_scat_dispersion_real
_atom_type_scat_dispersion_imag
_atom_type_scat_source
C C 0.0033 0.0016 'International Tables Vol C Tables 4.2.6.8 and 6.1.1.4'
H H 0.0000 0.0000 'International Tables Vol C Tables 4.2.6.8 and 6.1.1.4'
O O 0.0106 0.0060 'International Tables Vol C Tables 4.2.6.8 and 6.1.1.4'
N N 0.0061 0.0033 'International Tables Vol C Tables 4.2.6.8 and 6.1.1.4'

loop_
_geom_angle_atom_site_label_1
_geom_angle_atom_site_label_2
_geom_angle_atom_site_label_3
_geom_angle
C8 O1 C1 104.64(9)
C11 O2 C12 110.37(10)
C21 O4 C14 104.81(9)
C24 O5 C25 110.35(10)
C2 C1 O1 113.40(11)
C2 C1 C9 130.13(12)
O1 C1 C9 116.46(11)
C1 C2 C3 104.72(11)
C1 C2 C10 127.92(11)
C3 C2 C10 127.11(11)
C8 C3 C4 119.08(11)
C8 C3 C2 106.54(11)
C4 C3 C2 134.36(12)
C5 C4 C3 117.89(12)
C5 C4 H4 121.1
C3 C4 H4 121.1
C4 C5 C6 121.44(12)
C4 C5 H5 119.3
C6 C5 H5 119.3
C7 C6 C5 121.68(12)
C7 C6 H6 119.2
C5 C6 H6 119.2
C6 C7 C8 115.93(12)
C6 C7 H7 122.0
C8 C7 H7 122.0
O1 C8 C7 125.34(12)
O1 C8 C3 110.67(11)
C7 C8 C3 123.96(12)
N1 C9 C1 177.51(15)
C2 C10 C11 109.82(10)
C2 C10 C13 117.21(10)
C11 C10 C13 102.61(10)
C2 C10 H10 108.9
C11 C10 H10 108.9
C13 C10 H10 108.9
O3 C11 O2 122.11(12)
O3 C11 C10 127.51(12)
O2 C11 C10 110.35(11)
O2 C12 C13 105.67(11)
O2 C12 H12A 110.6
C13 C12 H12A 110.6
O2 C12 H12B 110.6
C13 C12 H12B 110.6
H12A C12 H12B 108.7
C12 C13 C10 102.80(11)
C12 C13 H13A 111.2
C10 C13 H13A 111.2
C12 C13 H13B 111.2
C10 C13 H13B 111.2
H13A C13 H13B 109.1
C15 C14 O4 113.40(11)
C15 C14 C22 130.44(12)
O4 C14 C22 116.15(11)
C14 C15 C16 104.75(11)
C14 C15 C23 126.85(11)
C16 C15 C23 128.36(11)
C21 C16 C17 118.56(12)
C21 C16 C15 106.28(11)
C17 C16 C15 135.16(12)
C18 C17 C16 117.81(13)
C18 C17 H17 121.1
C16 C17 H17 121.1
C17 C18 C19 121.84(13)
C17 C18 H18 119.1
C19 C18 H18 119.1
C20 C19 C18 121.58(13)
C20 C19 H19 119.2
C18 C19 H19 119.2
C19 C20 C21 115.81(13)
C19 C20 H20 122.1
C21 C20 H20 122.1
O4 C21 C20 124.84(12)
O4 C21 C16 110.75(11)
C20 C21 C16 124.40(12)
N2 C22 C14 178.21(14)
C15 C23 C24 111.65(10)
C15 C23 C26 116.74(10)
C24 C23 C26 102.94(10)
C15 C23 H23 108.4
C24 C23 H23 108.4
C26 C23 H23 108.4
O6 C24 O5 121.30(12)
O6 C24 C23 128.18(12)
O5 C24 C23 110.52(11)
O5 C25 C26 105.93(10)
O5 C25 H25A 110.5
C26 C25 H25A 110.5
O5 C25 H25B 110.5
C26 C25 H25B 110.5
H25A C25 H25B 108.7
C25 C26 C23 103.01(11)
C25 C26 H26A 111.2
C23 C26 H26A 111.2
C25 C26 H26B 111.2
C23 C26 H26B 111.2
H26A C26 H26B 109.1

loop_
_geom_bond_atom_site_label_1
_geom_bond_atom_site_label_2
_geom_bond_distance
O1 C8 1.3741(15)
O1 C1 1.3850(15)
O2 C11 1.3480(16)
O2 C12 1.4500(18)
O3 C11 1.2005(16)
O4 C21 1.3706(15)
O4 C14 1.3809(15)
O5 C24 1.3458(16)
O5 C25 1.4568(17)
O6 C24 1.2003(16)
N1 C9 1.1427(18)
N2 C22 1.1434(17)
C1 C2 1.3576(18)
C1 C9 1.4207(17)
C2 C3 1.4411(16)
C2 C10 1.4958(17)
C3 C8 1.3945(18)
C3 C4 1.3998(17)
C4 C5 1.3804(18)
C4 H4 0.9500
C5 C6 1.405(2)
C5 H5 0.9500
C6 C7 1.3799(19)
C6 H6 0.9500
C7 C8 1.3845(18)
C7 H7 0.9500
C10 C11 1.5272(17)
C10 C13 1.5392(18)
C10 H10 1.0000
C12 C13 1.5169(19)
C12 H12A 0.9900
C12 H12B 0.9900
C13 H13A 0.9900
C13 H13B 0.9900
C14 C15 1.3555(17)
C14 C22 1.4251(17)
C15 C16 1.4440(17)
C15 C23 1.4952(17)
C16 C21 1.3943(18)
C16 C17 1.4059(17)
C17 C18 1.3825(19)
C17 H17 0.9500
C18 C19 1.401(2)
C18 H18 0.9500
C19 C20 1.379(2)
C19 H19 0.9500
C20 C21 1.3886(18)
C20 H20 0.9500
C23 C24 1.5232(18)
C23 C26 1.5282(17)
C23 H23 1.0000
C25 C26 1.5220(18)
C25 H25A 0.9900
C25 H25B 0.9900
C26 H26A 0.9900
C26 H26B 0.9900

loop_
_geom_hbond_atom_site_label_D
_geom_hbond_atom_site_label_H
_geom_hbond_atom_site_label_A
_geom_hbond_site_symmetry_A
_geom_hbond_distance_DH
_geom_hbond_distance_HA
_geom_hbond_distance_DA
_geom_hbond_angle_DHA
C4 H4 O6 1_545 0.95 2.56 3.3422(17) 140
C10 H10 O3 1_455 1.00 2.51 3.3619(16) 143
C17 H17 O6 1_455 0.95 2.46 3.3143(18) 150
C20 H20 N2 2_766 0.95 2.56 3.3936(19) 146

loop_
_geom_torsion_atom_site_label_1
_geom_torsion_atom_site_label_2
_geom_torsion_atom_site_label_3
_geom_torsion_atom_site_label_4
_geom_torsion
C8 O1 C1 C2 -0.64(15)
C8 O1 C1 C9 178.45(12)
O1 C1 C2 C3 -0.40(15)
C9 C1 C2 C3 -179.32(14)
O1 C1 C2 C10 174.12(12)
C9 C1 C2 C10 -4.8(2)
C1 C2 C3 C8 1.26(14)
C10 C2 C3 C8 -173.32(12)
C1 C2 C3 C4 179.54(14)
C10 C2 C3 C4 5.0(2)
C8 C3 C4 C5 1.69(19)
C2 C3 C4 C5 -176.42(14)
C3 C4 C5 C6 -0.7(2)
C4 C5 C6 C7 -0.3(2)
C5 C6 C7 C8 0.2(2)
C1 O1 C8 C7 -176.97(13)
C1 O1 C8 C3 1.47(14)
C6 C7 C8 O1 179.11(13)
C6 C7 C8 C3 0.9(2)
C4 C3 C8 O1 179.67(11)
C2 C3 C8 O1 -1.74(14)
C4 C3 C8 C7 -1.9(2)
C2 C3 C8 C7 176.72(13)
C1 C2 C10 C11 -118.27(14)
C3 C2 C10 C11 55.08(16)
C1 C2 C10 C13 125.22(14)
C3 C2 C10 C13 -61.43(17)
C12 O2 C11 O3 176.41(12)
C12 O2 C11 C10 -5.30(14)
C2 C10 C11 O3 39.87(17)
C13 C10 C11 O3 165.23(13)
C2 C10 C11 O2 -138.30(10)
C13 C10 C11 O2 -12.94(13)
C11 O2 C12 C13 21.84(15)
O2 C12 C13 C10 -28.54(14)
C2 C10 C13 C12 145.02(11)
C11 C10 C13 C12 24.64(12)
C21 O4 C14 C15 -0.31(15)
C21 O4 C14 C22 179.12(12)
O4 C14 C15 C16 -0.08(15)
C22 C14 C15 C16 -179.42(14)
O4 C14 C15 C23 177.84(11)
C22 C14 C15 C23 -1.5(2)
C14 C15 C16 C21 0.44(14)
C23 C15 C16 C21 -177.44(12)
C14 C15 C16 C17 -179.35(15)
C23 C15 C16 C17 2.8(2)
C21 C16 C17 C18 -0.1(2)
C15 C16 C17 C18 179.70(14)
C16 C17 C18 C19 0.3(2)
C17 C18 C19 C20 -0.5(2)
C18 C19 C20 C21 0.3(2)
C14 O4 C21 C20 179.82(13)
C14 O4 C21 C16 0.60(14)
C19 C20 C21 O4 -179.19(13)
C19 C20 C21 C16 -0.1(2)
C17 C16 C21 O4 179.17(12)
C15 C16 C21 O4 -0.67(15)
C17 C16 C21 C20 0.0(2)
C15 C16 C21 C20 -179.88(13)
C14 C15 C23 C24 -113.20(14)
C16 C15 C23 C24 64.24(16)
C14 C15 C23 C26 128.77(14)
C16 C15 C23 C26 -53.79(17)
C25 O5 C24 O6 178.87(12)
C25 O5 C24 C23 -0.89(14)
C15 C23 C24 O6 38.50(18)
C26 C23 C24 O6 164.52(14)
C15 C23 C24 O5 -141.76(11)
C26 C23 C24 O5 -15.74(13)
C24 O5 C25 C26 17.46(14)
O5 C25 C26 C23 -26.15(13)
C15 C23 C26 C25 147.42(11)
C24 C23 C26 C25 24.76(12)
